data_9011205
loop_
_publ_author_name
'Jansen, M.'

_publ_section_title
;
 Die kristallstruktur von antimon(V)-oxid
;
_journal_name_full 'Acta Crystallographica, Section B'
_journal_page_first 539
_journal_page_last 542
_journal_paper_doi 10.1107/S056774087900409X
_journal_volume 35
_journal_year 1979
_chemical_formula_structural Sb2O5
_chemical_formula_sum 'O5 Sb2'
_space_group_IT_number 15
_symmetry_space_group_name_Hall '-C 2yc'
_symmetry_space_group_name_H-M 'C 1 2/c 1'
_cell_angle_alpha 90
_cell_angle_beta 103.91
_cell_angle_gamma 90
_cell_length_a 12.646
_cell_length_b 4.7820
_cell_length_c 5.4247
_cell_formula_units_Z 4
_cell_volume 318.429
_database_code_amcsd 0009662
_exptl_crystal_density_diffrn 6.748
_cod_original_formula_sum 'Sb2 O5'
_cod_database_code 9011205
_amcsd_formula_title Sb2O5

loop_
_space_group_symop_operation_xyz
x,y,z
1/2+x,1/2+y,z
x,-y,1/2+z
1/2+x,1/2-y,1/2+z
-x,y,1/2-z
1/2-x,1/2+y,1/2-z
-x,-y,-z
1/2-x,1/2-y,-z

loop_
_atom_site_label
_atom_site_fract_x
_atom_site_fract_y
_atom_site_fract_z
_atom_site_U_iso_or_equiv
Sb 0.13784 0.24090 0.27977 0.00700
O1 0.29710 0.07990 0.37520 0.00925
O2 0.39710 0.41470 0.05100 0.00963
O3 0.00000 0.41940 0.25000 0.00950

loop_
_cod_related_entry_id
_cod_related_entry_database
_cod_related_entry_code
1 ChemSpider 11535470
2 AMCSD 0009662
